data_2231624
loop_
_publ_author_name
'Park, Sunhong'
'Moon, Suk-Hee'
'Kim, Tae Ho'
'Park, Ki-Min'

_publ_section_title
;
 3,3'-Dimethyl-1,1'-[2,2'-bipyridine-5,5'-diylbis(methylene)]diimidazol-3-ium
 bis(hexafluorophosphate)
;
_journal_coeditor_code LX2201
_journal_issue 9
_journal_name_full 'Acta Crystallographica Section E'
_journal_page_first o2392
_journal_paper_doi 10.1107/S160053681103340X
_journal_volume 67
_journal_year 2011
_chemical_formula_iupac 'C20 H22 N6 2+, 2P F6 -'
_chemical_formula_moiety 'C20 H22 N6 2+, 2(F6 P -)'
_chemical_formula_sum 'C20 H22 F12 N6 P2'
_chemical_formula_weight 636.38
_chemical_name_systematic
;
3,3'-Dimethyl-1,1'-[2,2'-bipyridine-5,5'-diylbis(methylene)]diimidazol-3-ium
bis(hexafluorophosphate)
;
_space_group_IT_number 14
_symmetry_cell_setting monoclinic
_symmetry_space_group_name_Hall '-P 2ybc'
_symmetry_space_group_name_H-M 'P 1 21/c 1'
_atom_sites_solution_hydrogens geom
_atom_sites_solution_primary direct
_atom_sites_solution_secondary difmap
_audit_creation_method SHELXTL
_cell_angle_alpha 90.00
_cell_angle_beta 93.9220(10)
_cell_angle_gamma 90.00
_cell_formula_units_Z 2
_cell_length_a 7.5323(4)
_cell_length_b 10.7169(6)
_cell_length_c 15.4602(9)
_cell_measurement_reflns_used 2214
_cell_measurement_temperature 173(2)
_cell_measurement_theta_max 27.45
_cell_measurement_theta_min 2.31
_cell_volume 1245.07(12)
_computing_cell_refinement 'SAINT (Bruker, 2006)'
_computing_data_collection 'APEX2 (Bruker, 2006)'
_computing_data_reduction 'SAINT (Bruker, 2006)'
_computing_molecular_graphics 'SHELXTL (Sheldrick, 2008) and DIAMOND (Brandenburg, 1998)'
_computing_publication_material 'SHELXTL (Sheldrick, 2008)'
_computing_structure_refinement 'SHELXTL (Sheldrick, 2008)'
_computing_structure_solution 'SHELXTL (Sheldrick, 2008)'
_diffrn_ambient_temperature 173(2)
_diffrn_measured_fraction_theta_full 0.998
_diffrn_measured_fraction_theta_max 0.998
_diffrn_measurement_device_type 'Bruker APEXII CCD'
_diffrn_measurement_method '\f and \w'
_diffrn_radiation_monochromator graphite
_diffrn_radiation_source 'fine-focus sealed tube'
_diffrn_radiation_type MoK\a
_diffrn_radiation_wavelength 0.71073
_diffrn_reflns_av_R_equivalents 0.0487
_diffrn_reflns_av_sigmaI/netI 0.0523
_diffrn_reflns_limit_h_max 9
_diffrn_reflns_limit_h_min -9
_diffrn_reflns_limit_k_max 11
_diffrn_reflns_limit_k_min -13
_diffrn_reflns_limit_l_max 17
_diffrn_reflns_limit_l_min -19
_diffrn_reflns_number 7489
_diffrn_reflns_theta_full 27.00
_diffrn_reflns_theta_max 27.00
_diffrn_reflns_theta_min 2.64
_exptl_absorpt_coefficient_mu 0.289
_exptl_absorpt_correction_type none
_exptl_crystal_colour colorless
_exptl_crystal_density_diffrn 1.697
_exptl_crystal_density_method 'not measured'
_exptl_crystal_description plate
_exptl_crystal_F_000 644
_exptl_crystal_size_max 0.40
_exptl_crystal_size_mid 0.40
_exptl_crystal_size_min 0.10
_refine_diff_density_max 0.304
_refine_diff_density_min -0.288
_refine_ls_extinction_method none
_refine_ls_goodness_of_fit_ref 1.020
_refine_ls_hydrogen_treatment constr
_refine_ls_matrix_type full
_refine_ls_number_parameters 181
_refine_ls_number_reflns 2717
_refine_ls_number_restraints 0
_refine_ls_restrained_S_all 1.020
_refine_ls_R_factor_all 0.0734
_refine_ls_R_factor_gt 0.0395
_refine_ls_shift/su_max 0.000
_refine_ls_shift/su_mean 0.000
_refine_ls_structure_factor_coef Fsqd
_refine_ls_weighting_details 'calc w=1/[\s^2^(Fo^2^)+(0.0536P)^2^+0.3234P] where P=(Fo^2^+2Fc^2^)/3'
_refine_ls_weighting_scheme calc
_refine_ls_wR_factor_gt 0.0986
_refine_ls_wR_factor_ref 0.1165
_reflns_number_gt 1788
_reflns_number_total 2717
_reflns_threshold_expression I>2\s(I)
_cod_data_source_file lx2201.cif
_cod_data_source_block I
_cod_original_sg_symbol_H-M 'P 21/c'
_cod_database_code 2231624
_cod_database_fobs_code 2231624

loop_
_symmetry_equiv_pos_as_xyz
'x, y, z'
'-x, y+1/2, -z+1/2'
'-x, -y, -z'
'x, -y-1/2, z-1/2'

loop_
_atom_site_type_symbol
_atom_site_label
_atom_site_fract_x
_atom_site_fract_y
_atom_site_fract_z
_atom_site_U_iso_or_equiv
_atom_site_adp_type
_atom_site_calc_flag
_atom_site_refinement_flags
_atom_site_occupancy
_atom_site_symmetry_multiplicity
N N1 0.6669(2) 0.90672(19) 0.45131(12) 0.0314(5) Uani d . 1 1
N N2 0.4666(2) 0.75139(19) 0.16354(12) 0.0292(5) Uani d . 1 1
N N3 0.2383(3) 0.7410(2) 0.07124(12) 0.0327(5) Uani d . 1 1
C C1 0.6823(3) 0.8369(3) 0.38058(15) 0.0335(6) Uani d . 1 1
H H1 0.7937 0.7979 0.3739 0.040 Uiso calc R 1 1
C C2 0.5479(3) 0.8172(2) 0.31630(14) 0.0272(5) Uani d . 1 1
C C3 0.3880(3) 0.8772(2) 0.32510(14) 0.0292(5) Uani d . 1 1
H H3 0.2924 0.8675 0.2823 0.035 Uiso calc R 1 1
C C4 0.3687(3) 0.9517(2) 0.39729(14) 0.0272(5) Uani d . 1 1
H H4 0.2605 0.9952 0.4037 0.033 Uiso calc R 1 1
C C5 0.5085(3) 0.9623(2) 0.45999(13) 0.0232(5) Uani d . 1 1
C C6 0.5823(3) 0.7291(2) 0.24282(15) 0.0328(6) Uani d . 1 1
H H6A 0.7080 0.7377 0.2288 0.039 Uiso calc R 1 1
H H6B 0.5647 0.6423 0.2624 0.039 Uiso calc R 1 1
C C7 0.3074(3) 0.7000(2) 0.14706(15) 0.0327(6) Uani d . 1 1
H H7 0.2519 0.6430 0.1838 0.039 Uiso calc R 1 1
C C8 0.5004(3) 0.8271(3) 0.09592(16) 0.0365(6) Uani d . 1 1
H H8 0.6048 0.8755 0.0905 0.044 Uiso calc R 1 1
C C9 0.3580(3) 0.8208(3) 0.03775(16) 0.0393(6) Uani d . 1 1
H H9 0.3437 0.8636 -0.0161 0.047 Uiso calc R 1 1
C C10 0.0635(3) 0.7051(3) 0.03147(18) 0.0451(7) Uani d . 1 1
H H10A 0.0059 0.6473 0.0699 0.068 Uiso calc R 1 1
H H10B 0.0783 0.6643 -0.0243 0.068 Uiso calc R 1 1
H H10C -0.0106 0.7797 0.0222 0.068 Uiso calc R 1 1
P P1 0.04237(8) 0.51966(6) 0.32208(4) 0.03076(19) Uani d . 1 1
F F1 0.24565(19) 0.51442(16) 0.29682(10) 0.0478(4) Uani d . 1 1
F F2 0.1084(2) 0.48970(16) 0.42008(9) 0.0504(4) Uani d . 1 1
F F3 0.0232(2) 0.37450(15) 0.30333(11) 0.0547(5) Uani d . 1 1
F F4 -0.0194(2) 0.54954(16) 0.22308(10) 0.0536(5) Uani d . 1 1
F F5 -0.1585(2) 0.52519(18) 0.34678(11) 0.0563(5) Uani d . 1 1
F F6 0.0658(2) 0.66508(15) 0.33975(12) 0.0586(5) Uani d . 1 1

loop_
_atom_site_aniso_label
_atom_site_aniso_U_11
_atom_site_aniso_U_22
_atom_site_aniso_U_33
_atom_site_aniso_U_12
_atom_site_aniso_U_13
_atom_site_aniso_U_23
N1 0.0241(10) 0.0412(13) 0.0278(11) 0.0060(9) -0.0061(8) -0.0057(9)
N2 0.0271(10) 0.0340(12) 0.0258(11) 0.0016(8) -0.0040(8) -0.0073(8)
N3 0.0268(11) 0.0425(13) 0.0279(11) 0.0007(9) -0.0040(8) -0.0065(9)
C1 0.0228(12) 0.0455(16) 0.0314(13) 0.0080(11) -0.0035(10) -0.0055(11)
C2 0.0273(12) 0.0298(13) 0.0238(12) 0.0005(10) -0.0024(9) 0.0013(10)
C3 0.0263(12) 0.0341(14) 0.0256(12) 0.0019(10) -0.0084(10) -0.0010(10)
C4 0.0217(11) 0.0335(14) 0.0259(12) 0.0044(10) -0.0024(9) 0.0021(10)
C5 0.0247(11) 0.0234(13) 0.0210(11) -0.0002(9) -0.0021(9) 0.0041(9)
C6 0.0274(13) 0.0389(15) 0.0305(13) 0.0065(11) -0.0088(10) -0.0061(11)
C7 0.0319(13) 0.0380(15) 0.0279(13) -0.0030(11) 0.0006(10) -0.0031(11)
C8 0.0315(13) 0.0407(16) 0.0369(14) -0.0113(11) -0.0010(11) -0.0016(11)
C9 0.0456(16) 0.0418(17) 0.0294(14) -0.0044(12) -0.0044(11) 0.0009(11)
C10 0.0281(14) 0.063(2) 0.0428(16) -0.0043(13) -0.0095(12) -0.0115(14)
P1 0.0257(3) 0.0360(4) 0.0301(4) 0.0002(3) -0.0017(3) 0.0030(3)
F1 0.0296(8) 0.0637(11) 0.0504(10) 0.0063(7) 0.0055(7) 0.0140(8)
F2 0.0494(10) 0.0695(12) 0.0314(9) -0.0041(8) -0.0042(7) 0.0066(7)
F3 0.0684(11) 0.0394(10) 0.0561(10) -0.0069(8) 0.0020(9) -0.0042(7)
F4 0.0424(9) 0.0776(13) 0.0390(10) -0.0098(8) -0.0112(7) 0.0184(8)
F5 0.0312(9) 0.0749(13) 0.0637(12) 0.0039(8) 0.0106(8) 0.0159(9)
F6 0.0639(11) 0.0363(10) 0.0760(12) -0.0022(8) 0.0072(9) -0.0034(8)

loop_
_atom_type_symbol
_atom_type_description
_atom_type_scat_dispersion_real
_atom_type_scat_dispersion_imag
_atom_type_scat_source
C C 0.0033 0.0016 'International Tables Vol C Tables 4.2.6.8 and 6.1.1.4'
H H 0.0000 0.0000 'International Tables Vol C Tables 4.2.6.8 and 6.1.1.4'
N N 0.0061 0.0033 'International Tables Vol C Tables 4.2.6.8 and 6.1.1.4'
F F 0.0171 0.0103 'International Tables Vol C Tables 4.2.6.8 and 6.1.1.4'
P P 0.1023 0.0942 'International Tables Vol C Tables 4.2.6.8 and 6.1.1.4'

loop_
_geom_angle_atom_site_label_1
_geom_angle_atom_site_label_2
_geom_angle_atom_site_label_3
_geom_angle_site_symmetry_3
_geom_angle
C1 N1 C5 . 117.10(19)
C7 N2 C8 . 108.3(2)
C7 N2 C6 . 124.6(2)
C8 N2 C6 . 127.2(2)
C7 N3 C9 . 108.2(2)
C7 N3 C10 . 124.8(2)
C9 N3 C10 . 126.9(2)
N1 C1 C2 . 124.9(2)
N1 C1 H1 . 117.5
C2 C1 H1 . 117.5
C3 C2 C1 . 117.3(2)
C3 C2 C6 . 124.1(2)
C1 C2 C6 . 118.6(2)
C2 C3 C4 . 119.2(2)
C2 C3 H3 . 120.4
C4 C3 H3 . 120.4
C5 C4 C3 . 119.5(2)
C5 C4 H4 . 120.2
C3 C4 H4 . 120.2
N1 C5 C4 . 121.95(19)
N1 C5 C5 3_676 116.7(2)
C4 C5 C5 3_676 121.4(2)
N2 C6 C2 . 113.67(19)
N2 C6 H6A . 108.8
C2 C6 H6A . 108.8
N2 C6 H6B . 108.8
C2 C6 H6B . 108.8
H6A C6 H6B . 107.7
N3 C7 N2 . 109.1(2)
N3 C7 H7 . 125.4
N2 C7 H7 . 125.4
C9 C8 N2 . 107.4(2)
C9 C8 H8 . 126.3
N2 C8 H8 . 126.3
C8 C9 N3 . 107.0(2)
C8 C9 H9 . 126.5
N3 C9 H9 . 126.5
N3 C10 H10A . 109.5
N3 C10 H10B . 109.5
H10A C10 H10B . 109.5
N3 C10 H10C . 109.5
H10A C10 H10C . 109.5
H10B C10 H10C . 109.5
F5 P1 F3 . 90.25(10)
F5 P1 F6 . 91.05(10)
F3 P1 F6 . 178.66(10)
F5 P1 F2 . 91.12(9)
F3 P1 F2 . 89.70(9)
F6 P1 F2 . 90.60(9)
F5 P1 F4 . 90.18(9)
F3 P1 F4 . 90.27(9)
F6 P1 F4 . 89.41(10)
F2 P1 F4 . 178.70(9)
F5 P1 F1 . 179.80(10)
F3 P1 F1 . 89.85(9)
F6 P1 F1 . 88.84(9)
F2 P1 F1 . 89.04(9)
F4 P1 F1 . 89.66(8)

loop_
_geom_bond_atom_site_label_1
_geom_bond_atom_site_label_2
_geom_bond_site_symmetry_2
_geom_bond_distance
N1 C1 . 1.336(3)
N1 C5 . 1.348(3)
N2 C7 . 1.329(3)
N2 C8 . 1.361(3)
N2 C6 . 1.474(3)
N3 C7 . 1.324(3)
N3 C9 . 1.370(3)
N3 C10 . 1.466(3)
C1 C2 . 1.385(3)
C1 H1 . 0.9500
C2 C3 . 1.380(3)
C2 C6 . 1.513(3)
C3 C4 . 1.388(3)
C3 H3 . 0.9500
C4 C5 . 1.386(3)
C4 H4 . 0.9500
C5 C5 3_676 1.490(4)
C6 H6A . 0.9900
C6 H6B . 0.9900
C7 H7 . 0.9500
C8 C9 . 1.354(3)
C8 H8 . 0.9500
C9 H9 . 0.9500
C10 H10A . 0.9800
C10 H10B . 0.9800
C10 H10C . 0.9800
P1 F5 . 1.5869(16)
P1 F3 . 1.5872(17)
P1 F6 . 1.5899(18)
P1 F2 . 1.5947(16)
P1 F4 . 1.6014(16)
P1 F1 . 1.6069(15)

loop_
_geom_hbond_atom_site_label_D
_geom_hbond_atom_site_label_H
_geom_hbond_atom_site_label_A
_geom_hbond_site_symmetry_A
_geom_hbond_distance_DH
_geom_hbond_distance_HA
_geom_hbond_distance_DA
_geom_hbond_angle_DHA
_geom_hbond_publ_flag
C7 H7 F1 . 0.95 2.23 3.111(3) 154.2 y
C7 H7 F4 . 0.95 2.39 3.230(3) 147.1 y
C8 H8 F1 2_655 0.95 2.50 3.163(3) 126.9 y
C8 H8 F2 2_655 0.95 2.50 3.446(3) 176.0 y
C9 H9 F2 4_575 0.95 2.52 3.240(3) 132.8 y

loop_
_geom_torsion_atom_site_label_1
_geom_torsion_atom_site_label_2
_geom_torsion_atom_site_label_3
_geom_torsion_atom_site_label_4
_geom_torsion_site_symmetry_4
_geom_torsion
C5 N1 C1 C2 . -0.4(4)
N1 C1 C2 C3 . 1.9(4)
N1 C1 C2 C6 . -176.2(2)
C1 C2 C3 C4 . -0.9(3)
C6 C2 C3 C4 . 177.2(2)
C2 C3 C4 C5 . -1.5(3)
C1 N1 C5 C4 . -2.2(3)
C1 N1 C5 C5 3_676 178.7(3)
C3 C4 C5 N1 . 3.1(3)
C3 C4 C5 C5 3_676 -177.8(3)
C7 N2 C6 C2 . -88.2(3)
C8 N2 C6 C2 . 91.0(3)
C3 C2 C6 N2 . 24.8(3)
C1 C2 C6 N2 . -157.2(2)
C9 N3 C7 N2 . 0.4(3)
C10 N3 C7 N2 . -179.8(2)
C8 N2 C7 N3 . -0.2(3)
C6 N2 C7 N3 . 179.07(19)
C7 N2 C8 C9 . 0.0(3)
C6 N2 C8 C9 . -179.3(2)
N2 C8 C9 N3 . 0.2(3)
C7 N3 C9 C8 . -0.3(3)
C10 N3 C9 C8 . 179.8(2)
